data_2219250
loop_
_publ_author_name
'Liang, Yu-Feng'
'Qi, Qing-Rong'
'Zheng, Hu'

_publ_section_title
;
 <i>trans</i>-4-[(Phenylsulfonyloxy)methyl]cyclohexanecarboxylic acid
;
_journal_coeditor_code BT2749
_journal_issue 9
_journal_name_full 'Acta Crystallographica Section E'
_journal_page_first o1703
_journal_paper_doi 10.1107/S1600536808024513
_journal_volume 64
_journal_year 2008
_chemical_formula_iupac 'C14 H18 O5 S'
_chemical_formula_moiety 'C14 H18 O5 S'
_chemical_formula_sum 'C14 H18 O5 S'
_chemical_formula_weight 298.34
_chemical_name_systematic
;
<i>trans</i>-4-[(Phenylsulfonyloxy)methyl]cyclohexanecarboxylic acid
;
_space_group_IT_number 14
_symmetry_cell_setting monoclinic
_symmetry_space_group_name_Hall '-P 2ybc'
_symmetry_space_group_name_H-M 'P 1 21/c 1'
_atom_sites_solution_hydrogens geom
_atom_sites_solution_primary direct
_atom_sites_solution_secondary difmap
_cell_angle_alpha 90.00
_cell_angle_beta 107.09(3)
_cell_angle_gamma 90.00
_cell_formula_units_Z 4
_cell_length_a 17.097(5)
_cell_length_b 5.960(3)
_cell_length_c 14.919(4)
_cell_measurement_reflns_used 24
_cell_measurement_temperature 292(2)
_cell_measurement_theta_max 8.68
_cell_measurement_theta_min 4.41
_cell_volume 1453.1(10)
_computing_cell_refinement 'DIFRAC (Gabe & White, 1993)'
_computing_data_collection 'DIFRAC (Gabe & White, 1993)'
_computing_data_reduction 'NRCVAX (Gabe <i>et al.</i>, 1989)'
_computing_molecular_graphics 'ORTEP-3 for Windows (Farrugia, 1997)'
_computing_publication_material 'SHELXL97 (Sheldrick, 2008)'
_computing_structure_refinement 'SHELXL97 (Sheldrick, 2008)'
_computing_structure_solution 'SHELXS97 (Sheldrick, 2008)'
_diffrn_ambient_temperature 292(2)
_diffrn_measured_fraction_theta_full 0.989
_diffrn_measured_fraction_theta_max 0.989
_diffrn_measurement_device_type 'Enraf--Nonius CAD-4'
_diffrn_measurement_method \w/2\q
_diffrn_radiation_monochromator graphite
_diffrn_radiation_source 'fine-focus sealed tube'
_diffrn_radiation_type MoK\a
_diffrn_radiation_wavelength 0.71073
_diffrn_reflns_av_R_equivalents 0.0084
_diffrn_reflns_av_sigmaI/netI 0.0684
_diffrn_reflns_limit_h_max 20
_diffrn_reflns_limit_h_min -2
_diffrn_reflns_limit_k_max 0
_diffrn_reflns_limit_k_min -7
_diffrn_reflns_limit_l_max 17
_diffrn_reflns_limit_l_min -18
_diffrn_reflns_number 3702
_diffrn_reflns_theta_full 25.54
_diffrn_reflns_theta_max 25.54
_diffrn_reflns_theta_min 1.25
_diffrn_standards_decay_% 0.928
_diffrn_standards_interval_count 250
_diffrn_standards_number 3
_exptl_absorpt_coefficient_mu 0.239
_exptl_absorpt_correction_type none
_exptl_crystal_colour colourless
_exptl_crystal_density_diffrn 1.364
_exptl_crystal_density_method 'not measured'
_exptl_crystal_description block
_exptl_crystal_F_000 632
_exptl_crystal_size_max 0.32
_exptl_crystal_size_mid 0.32
_exptl_crystal_size_min 0.13
_refine_diff_density_max 0.273
_refine_diff_density_min -0.247
_refine_ls_extinction_coef 0.0076(16)
_refine_ls_extinction_expression Fc^*^=kFc[1+0.001xFc^2^\l^3^/sin(2\q)]^-1/4^
_refine_ls_extinction_method 'SHELXL97 (Sheldrick, 2008)'
_refine_ls_goodness_of_fit_ref 1.001
_refine_ls_hydrogen_treatment constr
_refine_ls_matrix_type full
_refine_ls_number_parameters 183
_refine_ls_number_reflns 2691
_refine_ls_number_restraints 0
_refine_ls_restrained_S_all 1.001
_refine_ls_R_factor_all 0.1465
_refine_ls_R_factor_gt 0.0544
_refine_ls_shift/su_max 0.000
_refine_ls_shift/su_mean 0.000
_refine_ls_structure_factor_coef Fsqd
_refine_ls_weighting_details 'calc w=1/[\s^2^(Fo^2^)+(0.0729P)^2^] where P=(Fo^2^+2Fc^2^)/3'
_refine_ls_weighting_scheme calc
_refine_ls_wR_factor_gt 0.1203
_refine_ls_wR_factor_ref 0.1425
_reflns_number_gt 1323
_reflns_number_total 2691
_reflns_threshold_expression I>2\s(I)
_cod_data_source_file bt2749.cif
_cod_data_source_block I
_cod_depositor_comments
;
The following automatic conversions were performed:
'_symmetry_cell_setting' value 'Monoclinic' changed to 'monoclinic'
according to '/home/saulius/struct/CIF-dictionaries/cif_core.dic'
dictionary named 'cif_core.dic' version 2.4.1 from 2010-06-29.

Automatic conversion script
Id: cif_fix_enum 1527 2010-12-29 10:47:43Z saulius 

The following automatic conversions were performed:

'_symmetry_cell_setting' value 'Monoclinic' changed to 'monoclinic'
according to /home/saulius/struct/CIF-dictionaries/cif_core.dic
dictionary named 'cif_core.dic' version 2.4.1 from 2010-06-29.

Automatic conversion script
Id: cif_fix_values 1715 2011-07-08 13:25:40Z adriana 
;
_cod_original_cell_volume 1453.2(10)
_cod_original_sg_symbol_H-M 'P 21/c'
_cod_database_code 2219250
_cod_database_fobs_code 2219250

loop_
_symmetry_equiv_pos_as_xyz
'x, y, z'
'-x, y+1/2, -z+1/2'
'-x, -y, -z'
'x, -y-1/2, z-1/2'

loop_
_atom_site_type_symbol
_atom_site_label
_atom_site_fract_x
_atom_site_fract_y
_atom_site_fract_z
_atom_site_U_iso_or_equiv
_atom_site_adp_type
_atom_site_calc_flag
_atom_site_refinement_flags
_atom_site_occupancy
S S1 0.15478(7) 0.60525(16) 0.42320(6) 0.0631(4) Uani d . 1
O O1 0.15724(19) 0.8419(4) 0.42806(17) 0.0942(11) Uani d . 1
O O2 0.10478(16) 0.4829(4) 0.46844(17) 0.0782(8) Uani d . 1
O O3 0.24614(15) 0.5294(4) 0.46482(16) 0.0705(8) Uani d . 1
O O4 0.4357(2) -0.1520(5) 0.8999(2) 0.1010(11) Uani d . 1
H H4 0.4645 -0.1623 0.9545 0.151 Uiso calc R 1
O O5 0.46270(19) 0.2062(5) 0.92678(18) 0.0973(11) Uani d . 1
C C1 0.0928(2) 0.3172(6) 0.2785(2) 0.0558(10) Uani d . 1
H H1 0.0855 0.2167 0.3231 0.067 Uiso calc R 1
C C2 0.0687(2) 0.2625(7) 0.1846(3) 0.0694(12) Uani d . 1
H H2 0.0457 0.1227 0.1654 0.083 Uiso calc R 1
C C3 0.0785(3) 0.4130(9) 0.1199(3) 0.0786(14) Uani d . 1
H H3 0.0615 0.3752 0.0567 0.094 Uiso calc R 1
C C4 0.1127(3) 0.6184(9) 0.1467(3) 0.0807(13) Uani d . 1
H H4A 0.1184 0.7202 0.1017 0.097 Uiso calc R 1
C C5 0.1386(2) 0.6739(6) 0.2393(2) 0.0636(11) Uani d . 1
H H5 0.1632 0.8122 0.2579 0.076 Uiso calc R 1
C C6 0.12814(18) 0.5243(5) 0.3051(2) 0.0434(9) Uani d . 1
C C7 0.2647(2) 0.2958(6) 0.4899(2) 0.0634(11) Uani d . 1
H H7A 0.2877 0.2257 0.4447 0.076 Uiso calc R 1
H H7B 0.2147 0.2168 0.4885 0.076 Uiso calc R 1
C C8 0.3248(2) 0.2787(6) 0.5868(2) 0.0543(10) Uani d . 1
H H8 0.3740 0.3632 0.5870 0.065 Uiso calc R 1
C C9 0.2910(2) 0.3764(6) 0.6619(2) 0.0560(10) Uani d . 1
H H9A 0.2390 0.3056 0.6579 0.067 Uiso calc R 1
H H9B 0.2812 0.5356 0.6504 0.067 Uiso calc R 1
C C10 0.3488(2) 0.3433(6) 0.7602(2) 0.0595(11) Uani d . 1
H H10A 0.3985 0.4287 0.7669 0.071 Uiso calc R 1
H H10B 0.3232 0.3991 0.8058 0.071 Uiso calc R 1
C C11 0.3702(2) 0.0971(6) 0.7794(2) 0.0540(10) Uani d . 1
H H11 0.3193 0.0165 0.7753 0.065 Uiso calc R 1
C C12 0.4053(2) -0.0003(6) 0.7056(2) 0.0685(12) Uani d . 1
H H12A 0.4147 -0.1597 0.7169 0.082 Uiso calc R 1
H H12B 0.4577 0.0699 0.7109 0.082 Uiso calc R 1
C C13 0.3484(2) 0.0350(6) 0.6063(2) 0.0688(12) Uani d . 1
H H13A 0.3754 -0.0171 0.5614 0.083 Uiso calc R 1
H H13B 0.2993 -0.0540 0.5981 0.083 Uiso calc R 1
C C14 0.4275(2) 0.0573(7) 0.8757(3) 0.0637(11) Uani d . 1

loop_
_atom_site_aniso_label
_atom_site_aniso_U_11
_atom_site_aniso_U_22
_atom_site_aniso_U_33
_atom_site_aniso_U_12
_atom_site_aniso_U_13
_atom_site_aniso_U_23
S1 0.0904(8) 0.0477(6) 0.0373(5) 0.0035(6) -0.0028(5) -0.0010(5)
O1 0.152(3) 0.0478(16) 0.0584(17) 0.0040(17) -0.0069(17) -0.0068(14)
O2 0.103(2) 0.0828(19) 0.0552(16) 0.0009(16) 0.0327(15) 0.0129(15)
O3 0.0844(18) 0.0586(15) 0.0488(15) -0.0147(13) -0.0111(13) 0.0161(12)
O4 0.129(3) 0.0696(19) 0.0663(19) -0.0009(17) -0.0307(17) 0.0240(15)
O5 0.125(3) 0.0689(18) 0.0601(18) -0.0064(17) -0.0309(17) 0.0143(15)
C1 0.060(2) 0.053(2) 0.049(2) -0.0035(18) 0.0074(18) 0.0019(18)
C2 0.062(2) 0.065(3) 0.065(3) 0.005(2) -0.006(2) -0.022(2)
C3 0.086(3) 0.104(4) 0.034(2) 0.034(3) -0.001(2) -0.006(3)
C4 0.105(3) 0.091(3) 0.046(2) 0.020(3) 0.023(2) 0.023(3)
C5 0.077(3) 0.058(2) 0.051(2) 0.004(2) 0.012(2) 0.014(2)
C6 0.049(2) 0.0432(19) 0.0327(18) 0.0033(16) 0.0031(15) 0.0025(15)
C7 0.078(3) 0.055(2) 0.046(2) 0.006(2) 0.0014(19) 0.0017(19)
C8 0.057(2) 0.053(2) 0.044(2) 0.0011(17) 0.0010(18) 0.0034(18)
C9 0.060(2) 0.054(2) 0.046(2) 0.0115(18) 0.0023(17) 0.0113(19)
C10 0.068(2) 0.064(2) 0.0378(19) 0.010(2) 0.0006(17) 0.0036(18)
C11 0.051(2) 0.057(2) 0.045(2) 0.0009(18) 0.0007(17) 0.0120(19)
C12 0.072(2) 0.063(2) 0.058(2) 0.017(2) 0.000(2) 0.009(2)
C13 0.078(3) 0.067(3) 0.048(2) 0.020(2) -0.003(2) -0.0003(18)
C14 0.060(2) 0.066(3) 0.056(2) 0.004(2) 0.0020(19) 0.020(2)

loop_
_atom_type_symbol
_atom_type_description
_atom_type_scat_dispersion_real
_atom_type_scat_dispersion_imag
_atom_type_scat_source
C C 0.0033 0.0016 'International Tables Vol C Tables 4.2.6.8 and 6.1.1.4'
H H 0.0000 0.0000 'International Tables Vol C Tables 4.2.6.8 and 6.1.1.4'
O O 0.0106 0.0060 'International Tables Vol C Tables 4.2.6.8 and 6.1.1.4'
S S 0.1246 0.1234 'International Tables Vol C Tables 4.2.6.8 and 6.1.1.4'

loop_
_geom_angle_atom_site_label_1
_geom_angle_atom_site_label_2
_geom_angle_atom_site_label_3
_geom_angle
O1 S1 O2 119.8(2)
O1 S1 O3 104.85(16)
O2 S1 O3 109.22(15)
O1 S1 C6 108.74(16)
O2 S1 C6 108.57(16)
O3 S1 C6 104.66(16)
C7 O3 S1 119.6(2)
C14 O4 H4 109.5
C2 C1 C6 118.6(4)
C2 C1 H1 120.7
C6 C1 H1 120.7
C3 C2 C1 120.1(4)
C3 C2 H2 119.9
C1 C2 H2 119.9
C2 C3 C4 120.9(4)
C2 C3 H3 119.5
C4 C3 H3 119.5
C5 C4 C3 119.9(4)
C5 C4 H4A 120.1
C3 C4 H4A 120.1
C4 C5 C6 119.6(4)
C4 C5 H5 120.2
C6 C5 H5 120.2
C5 C6 C1 120.8(3)
C5 C6 S1 119.3(3)
C1 C6 S1 119.8(3)
O3 C7 C8 110.3(3)
O3 C7 H7A 109.6
C8 C7 H7A 109.6
O3 C7 H7B 109.6
C8 C7 H7B 109.6
H7A C7 H7B 108.1
C7 C8 C13 108.5(3)
C7 C8 C9 112.4(3)
C13 C8 C9 111.3(3)
C7 C8 H8 108.2
C13 C8 H8 108.2
C9 C8 H8 108.2
C8 C9 C10 112.4(3)
C8 C9 H9A 109.1
C10 C9 H9A 109.1
C8 C9 H9B 109.1
C10 C9 H9B 109.1
H9A C9 H9B 107.9
C11 C10 C9 111.1(3)
C11 C10 H10A 109.4
C9 C10 H10A 109.4
C11 C10 H10B 109.4
C9 C10 H10B 109.4
H10A C10 H10B 108.0
C14 C11 C12 110.4(3)
C14 C11 C10 112.7(3)
C12 C11 C10 110.9(3)
C14 C11 H11 107.5
C12 C11 H11 107.5
C10 C11 H11 107.5
C11 C12 C13 112.1(3)
C11 C12 H12A 109.2
C13 C12 H12A 109.2
C11 C12 H12B 109.2
C13 C12 H12B 109.2
H12A C12 H12B 107.9
C8 C13 C12 112.1(3)
C8 C13 H13A 109.2
C12 C13 H13A 109.2
C8 C13 H13B 109.2
C12 C13 H13B 109.2
H13A C13 H13B 107.9
O5 C14 O4 122.6(3)
O5 C14 C11 123.5(3)
O4 C14 C11 113.9(3)

loop_
_geom_bond_atom_site_label_1
_geom_bond_atom_site_label_2
_geom_bond_distance
S1 O1 1.412(3)
S1 O2 1.434(3)
S1 O3 1.568(3)
S1 C6 1.754(3)
O3 C7 1.453(4)
O4 C14 1.295(4)
O4 H4 0.8200
O5 C14 1.209(4)
C1 C2 1.378(5)
C1 C6 1.380(4)
C1 H1 0.9300
C2 C3 1.364(6)
C2 H2 0.9300
C3 C4 1.365(6)
C3 H3 0.9300
C4 C5 1.362(5)
C4 H4A 0.9300
C5 C6 1.376(4)
C5 H5 0.9300
C7 C8 1.510(4)
C7 H7A 0.9700
C7 H7B 0.9700
C8 C13 1.513(5)
C8 C9 1.521(5)
C8 H8 0.9800
C9 C10 1.521(4)
C9 H9A 0.9700
C9 H9B 0.9700
C10 C11 1.519(4)
C10 H10A 0.9700
C10 H10B 0.9700
C11 C14 1.501(4)
C11 C12 1.516(5)
C11 H11 0.9800
C12 C13 1.529(4)
C12 H12A 0.9700
C12 H12B 0.9700
C13 H13A 0.9700
C13 H13B 0.9700

loop_
_geom_hbond_atom_site_label_D
_geom_hbond_atom_site_label_H
_geom_hbond_atom_site_label_A
_geom_hbond_site_symmetry_A
_geom_hbond_distance_DH
_geom_hbond_distance_HA
_geom_hbond_distance_DA
_geom_hbond_angle_DHA
O4 H4 O5 3_657 0.82 1.86 2.677(3) 173.7

loop_
_geom_torsion_atom_site_label_1
_geom_torsion_atom_site_label_2
_geom_torsion_atom_site_label_3
_geom_torsion_atom_site_label_4
_geom_torsion
O1 S1 O3 C7 166.4(3)
O2 S1 O3 C7 36.9(3)
C6 S1 O3 C7 -79.2(3)
C6 C1 C2 C3 -1.2(5)
C1 C2 C3 C4 0.6(6)
C2 C3 C4 C5 0.8(6)
C3 C4 C5 C6 -1.6(6)
C4 C5 C6 C1 1.0(5)
C4 C5 C6 S1 -175.4(3)
C2 C1 C6 C5 0.4(5)
C2 C1 C6 S1 176.7(3)
O1 S1 C6 C5 20.1(3)
O2 S1 C6 C5 151.9(3)
O3 S1 C6 C5 -91.5(3)
O1 S1 C6 C1 -156.3(3)
O2 S1 C6 C1 -24.4(3)
O3 S1 C6 C1 92.1(3)
S1 O3 C7 C8 -132.0(3)
O3 C7 C8 C13 -174.7(3)
O3 C7 C8 C9 61.8(4)
C7 C8 C9 C10 175.6(3)
C13 C8 C9 C10 53.7(4)
C8 C9 C10 C11 -55.3(4)
C9 C10 C11 C14 179.8(3)
C9 C10 C11 C12 55.4(4)
C14 C11 C12 C13 179.5(3)
C10 C11 C12 C13 -54.7(4)
C7 C8 C13 C12 -176.5(3)
C9 C8 C13 C12 -52.4(4)
C11 C12 C13 C8 53.6(5)
C12 C11 C14 O5 113.9(5)
C10 C11 C14 O5 -10.8(6)
C12 C11 C14 O4 -66.6(5)
C10 C11 C14 O4 168.7(4)
